data_2236774
loop_
_publ_author_name
'Chi, Yun'
'Wang, Lizhi'
'Li, Xiangxiang'
'Guan, Jianning'

_publ_section_title
;
 3,6-Di-<i>tert</i>-butyl-9-(quinolin-6-yl)-9<i>H</i>-carbazole
;
_journal_coeditor_code ZQ2170
_journal_issue 9
_journal_name_full 'Acta Crystallographica Section E'
_journal_page_first o2609
_journal_paper_doi 10.1107/S1600536812030723
_journal_volume 68
_journal_year 2012
_chemical_formula_iupac 'C29 H30 N2'
_chemical_formula_moiety 'C29 H30 N2'
_chemical_formula_sum 'C29 H30 N2'
_chemical_formula_weight 406.55
_chemical_name_systematic
;
3,6-Di-<i>tert</i>-butyl-9-(quinolin-6-yl)-9<i>H</i>-carbazole
;
_space_group_IT_number 2
_symmetry_cell_setting triclinic
_symmetry_space_group_name_Hall '-P 1'
_symmetry_space_group_name_H-M 'P -1'
_atom_sites_solution_hydrogens geom
_atom_sites_solution_primary direct
_atom_sites_solution_secondary difmap
_audit_creation_method SHELXL-97
_cell_angle_alpha 69.30(3)
_cell_angle_beta 83.28(3)
_cell_angle_gamma 79.11(3)
_cell_formula_units_Z 2
_cell_length_a 5.9140(12)
_cell_length_b 13.133(3)
_cell_length_c 16.285(3)
_cell_measurement_reflns_used 25
_cell_measurement_temperature 293(2)
_cell_measurement_theta_max 13
_cell_measurement_theta_min 9
_cell_volume 1160.1(5)
_computing_cell_refinement 'CAD-4 EXPRESS (Enraf--Nonius, 1994)'
_computing_data_collection 'CAD-4 EXPRESS (Enraf--Nonius, 1994)'
_computing_data_reduction 'XCAD4 (Harms & Wocadlo, 1995)'
_computing_molecular_graphics 'SHELXTL (Sheldrick, 2008)'
_computing_publication_material 'PLATON (Spek, 2009)'
_computing_structure_refinement 'SHELXL97 (Sheldrick, 2008)'
_computing_structure_solution 'SHELXS97 (Sheldrick, 2008)'
_diffrn_ambient_temperature 293(2)
_diffrn_measured_fraction_theta_full 1.000
_diffrn_measured_fraction_theta_max 1.000
_diffrn_measurement_device_type 'Enraf--Nonius CAD-4'
_diffrn_measurement_method \w/2\q
_diffrn_radiation_monochromator graphite
_diffrn_radiation_source 'fine-focus sealed tube'
_diffrn_radiation_type MoK\a
_diffrn_radiation_wavelength 0.71073
_diffrn_reflns_av_R_equivalents 0.0249
_diffrn_reflns_av_sigmaI/netI 0.0526
_diffrn_reflns_limit_h_max 7
_diffrn_reflns_limit_h_min 0
_diffrn_reflns_limit_k_max 15
_diffrn_reflns_limit_k_min -15
_diffrn_reflns_limit_l_max 19
_diffrn_reflns_limit_l_min -19
_diffrn_reflns_number 4710
_diffrn_reflns_theta_full 25.37
_diffrn_reflns_theta_max 25.37
_diffrn_reflns_theta_min 1.34
_diffrn_standards_decay_% 1
_diffrn_standards_interval_count 200
_diffrn_standards_interval_time 120
_diffrn_standards_number 3
_exptl_absorpt_coefficient_mu 0.067
_exptl_absorpt_correction_T_max 0.993
_exptl_absorpt_correction_T_min 0.980
_exptl_absorpt_correction_type psi-scan
_exptl_absorpt_process_details '(North <i>et al.</i>, 1968)'
_exptl_crystal_colour colourless
_exptl_crystal_density_diffrn 1.164
_exptl_crystal_density_method 'not measured'
_exptl_crystal_description acicular
_exptl_crystal_F_000 436
_exptl_crystal_size_max 0.30
_exptl_crystal_size_mid 0.20
_exptl_crystal_size_min 0.10
_refine_diff_density_max 0.179
_refine_diff_density_min -0.187
_refine_ls_extinction_coef 0.094(8)
_refine_ls_extinction_expression Fc^*^=kFc[1+0.001xFc^2^\l^3^/sin(2\q)]^-1/4^
_refine_ls_extinction_method 'SHELXL97 (Sheldrick, 2008)'
_refine_ls_goodness_of_fit_ref 1.000
_refine_ls_hydrogen_treatment constr
_refine_ls_matrix_type full
_refine_ls_number_parameters 281
_refine_ls_number_reflns 4260
_refine_ls_number_restraints 0
_refine_ls_restrained_S_all 1.000
_refine_ls_R_factor_all 0.0913
_refine_ls_R_factor_gt 0.0554
_refine_ls_shift/su_max 0.000
_refine_ls_shift/su_mean 0.000
_refine_ls_structure_factor_coef Fsqd
_refine_ls_weighting_details 'w=1/[\s^2^(Fo^2^)+(0.1000P)^2^] where P=(Fo^2^+2Fc^2^)/3'
_refine_ls_weighting_scheme calc
_refine_ls_wR_factor_gt 0.1463
_refine_ls_wR_factor_ref 0.1707
_reflns_number_gt 2838
_reflns_number_total 4260
_reflns_threshold_expression I>2\s(I)
_cod_data_source_file zq2170.cif
_cod_data_source_block I
_cod_original_cell_volume 1160.1(4)
_cod_database_code 2236774
_cod_database_fobs_code 2236774

loop_
_symmetry_equiv_pos_as_xyz
'x, y, z'
'-x, -y, -z'

loop_
_atom_site_type_symbol
_atom_site_label
_atom_site_fract_x
_atom_site_fract_y
_atom_site_fract_z
_atom_site_U_iso_or_equiv
_atom_site_adp_type
_atom_site_calc_flag
_atom_site_refinement_flags
_atom_site_occupancy
_atom_site_symmetry_multiplicity
N N1 0.6826(3) 0.28889(14) 0.32604(12) 0.0430(5) Uani d . 1 1
C C1 0.6135(4) 0.20305(17) 0.30806(14) 0.0386(5) Uani d . 1 1
N N2 1.2433(3) 0.27066(16) 0.58530(13) 0.0488(5) Uani d . 1 1
C C2 0.6628(4) 0.08984(18) 0.34991(15) 0.0448(6) Uani d . 1 1
H H2B 0.7574 0.0598 0.3972 0.054 Uiso calc R 1 1
C C3 0.5675(4) 0.02372(18) 0.31929(15) 0.0456(6) Uani d . 1 1
H H3A 0.6011 -0.0523 0.3466 0.055 Uiso calc R 1 1
C C4 0.4209(4) 0.06508(17) 0.24845(14) 0.0394(5) Uani d . 1 1
C C5 0.3708(4) 0.17821(17) 0.20890(14) 0.0378(5) Uani d . 1 1
H H5A 0.2732 0.2081 0.1625 0.045 Uiso calc R 1 1
C C6 0.4661(4) 0.24780(16) 0.23841(13) 0.0359(5) Uani d . 1 1
C C7 0.4423(4) 0.36640(16) 0.21274(14) 0.0371(5) Uani d . 1 1
C C8 0.3217(4) 0.45393(17) 0.14801(14) 0.0386(5) Uani d . 1 1
H H8A 0.2291 0.4396 0.1123 0.046 Uiso calc R 1 1
C C9 0.3386(4) 0.56156(17) 0.13664(14) 0.0379(5) Uani d . 1 1
C C10 0.4805(4) 0.57927(18) 0.19202(15) 0.0448(6) Uani d . 1 1
H H10A 0.4941 0.6515 0.1844 0.054 Uiso calc R 1 1
C C11 0.6006(4) 0.49529(18) 0.25698(15) 0.0456(6) Uani d . 1 1
H H11A 0.6935 0.5100 0.2924 0.055 Uiso calc R 1 1
C C12 0.5782(4) 0.38803(17) 0.26771(14) 0.0404(6) Uani d . 1 1
C C13 0.3314(4) -0.01504(18) 0.21547(16) 0.0458(6) Uani d . 1 1
C C14 0.5381(5) -0.0732(2) 0.1730(2) 0.0707(9) Uani d . 1 1
H H14A 0.6057 -0.0193 0.1245 0.106 Uiso calc R 1 1
H H14B 0.4863 -0.1243 0.1522 0.106 Uiso calc R 1 1
H H14C 0.6511 -0.1122 0.2158 0.106 Uiso calc R 1 1
C C15 0.2244(5) -0.1018(2) 0.29260(19) 0.0657(8) Uani d . 1 1
H H15A 0.0963 -0.0660 0.3196 0.099 Uiso calc R 1 1
H H15B 0.3380 -0.1413 0.3350 0.099 Uiso calc R 1 1
H H15C 0.1719 -0.1524 0.2714 0.099 Uiso calc R 1 1
C C16 0.1486(5) 0.0432(2) 0.1483(2) 0.0692(9) Uani d . 1 1
H H16A 0.2121 0.0976 0.0990 0.104 Uiso calc R 1 1
H H16B 0.0186 0.0784 0.1749 0.104 Uiso calc R 1 1
H H16C 0.1000 -0.0098 0.1287 0.104 Uiso calc R 1 1
C C17 0.2100(4) 0.66163(17) 0.06702(14) 0.0420(6) Uani d . 1 1
C C18 0.0785(5) 0.6271(2) 0.00882(18) 0.0705(9) Uani d . 1 1
H H18A 0.1842 0.5838 -0.0201 0.106 Uiso calc R 1 1
H H18B 0.0028 0.6915 -0.0344 0.106 Uiso calc R 1 1
H H18C -0.0346 0.5840 0.0443 0.106 Uiso calc R 1 1
C C19 0.0372(5) 0.7300(2) 0.11289(18) 0.0647(8) Uani d . 1 1
H H19A -0.0719 0.6854 0.1496 0.097 Uiso calc R 1 1
H H19B -0.0428 0.7927 0.0695 0.097 Uiso calc R 1 1
H H19C 0.1182 0.7546 0.1483 0.097 Uiso calc R 1 1
C C20 0.3835(5) 0.7328(2) 0.00850(17) 0.0672(8) Uani d . 1 1
H H20A 0.4914 0.6903 -0.0204 0.101 Uiso calc R 1 1
H H20B 0.4649 0.7573 0.0439 0.101 Uiso calc R 1 1
H H20C 0.3033 0.7957 -0.0348 0.101 Uiso calc R 1 1
C C21 0.8180(4) 0.27973(17) 0.39558(14) 0.0379(5) Uani d . 1 1
C C22 0.7372(4) 0.33765(17) 0.45071(14) 0.0405(6) Uani d . 1 1
H H22A 0.5888 0.3776 0.4455 0.049 Uiso calc R 1 1
C C23 0.8755(4) 0.33782(16) 0.51539(14) 0.0368(5) Uani d . 1 1
C C24 0.8046(4) 0.39882(19) 0.57257(15) 0.0478(6) Uani d . 1 1
H H24A 0.6586 0.4410 0.5694 0.057 Uiso calc R 1 1
C C25 0.9498(5) 0.3956(2) 0.63199(16) 0.0523(7) Uani d . 1 1
H H25A 0.9061 0.4359 0.6697 0.063 Uiso calc R 1 1
C C26 1.1674(5) 0.3302(2) 0.63553(16) 0.0523(7) Uani d . 1 1
H H26A 1.2655 0.3290 0.6766 0.063 Uiso calc R 1 1
C C27 1.0984(4) 0.27437(17) 0.52467(14) 0.0383(5) Uani d . 1 1
C C28 1.1730(4) 0.2113(2) 0.46923(15) 0.0471(6) Uani d . 1 1
H H28A 1.3166 0.1667 0.4763 0.056 Uiso calc R 1 1
C C29 1.0385(4) 0.21466(19) 0.40572(15) 0.0452(6) Uani d . 1 1
H H29A 1.0922 0.1739 0.3689 0.054 Uiso calc R 1 1

loop_
_atom_site_aniso_label
_atom_site_aniso_U_11
_atom_site_aniso_U_22
_atom_site_aniso_U_33
_atom_site_aniso_U_12
_atom_site_aniso_U_13
_atom_site_aniso_U_23
N1 0.0558(12) 0.0340(10) 0.0408(11) -0.0017(9) -0.0206(9) -0.0117(8)
C1 0.0461(14) 0.0355(12) 0.0361(12) -0.0047(10) -0.0069(10) -0.0138(10)
N2 0.0479(12) 0.0545(12) 0.0479(12) -0.0061(10) -0.0150(10) -0.0194(10)
C2 0.0548(15) 0.0363(12) 0.0413(13) 0.0005(11) -0.0176(11) -0.0101(10)
C3 0.0544(15) 0.0311(12) 0.0492(14) -0.0012(10) -0.0117(12) -0.0111(10)
C4 0.0435(13) 0.0344(12) 0.0415(12) -0.0049(10) -0.0041(10) -0.0146(10)
C5 0.0449(13) 0.0355(12) 0.0336(12) -0.0074(10) -0.0081(10) -0.0103(10)
C6 0.0420(13) 0.0325(11) 0.0321(11) -0.0040(9) -0.0060(10) -0.0094(9)
C7 0.0437(13) 0.0335(12) 0.0358(12) -0.0052(10) -0.0083(10) -0.0124(10)
C8 0.0449(13) 0.0379(12) 0.0357(12) -0.0079(10) -0.0107(10) -0.0126(10)
C9 0.0430(13) 0.0346(12) 0.0364(12) -0.0066(10) -0.0069(10) -0.0108(9)
C10 0.0583(15) 0.0306(11) 0.0470(14) -0.0095(11) -0.0118(12) -0.0111(10)
C11 0.0550(15) 0.0392(13) 0.0485(14) -0.0099(11) -0.0203(12) -0.0155(11)
C12 0.0485(14) 0.0339(12) 0.0395(12) -0.0038(10) -0.0118(11) -0.0119(10)
C13 0.0513(15) 0.0328(12) 0.0564(15) -0.0094(10) -0.0099(12) -0.0152(11)
C14 0.078(2) 0.0668(18) 0.087(2) -0.0156(16) 0.0004(17) -0.0499(17)
C15 0.0677(19) 0.0491(15) 0.0773(19) -0.0214(14) -0.0127(15) -0.0088(14)
C16 0.086(2) 0.0496(15) 0.079(2) -0.0136(15) -0.0397(17) -0.0181(14)
C17 0.0491(14) 0.0353(12) 0.0403(13) -0.0048(10) -0.0117(11) -0.0093(10)
C18 0.099(2) 0.0450(15) 0.0674(18) -0.0024(15) -0.0489(18) -0.0091(13)
C19 0.0633(18) 0.0584(17) 0.0654(18) 0.0094(14) -0.0124(15) -0.0196(14)
C20 0.0714(19) 0.0586(17) 0.0534(16) -0.0104(14) -0.0081(14) 0.0048(13)
C21 0.0425(13) 0.0364(12) 0.0355(12) -0.0047(10) -0.0106(10) -0.0111(10)
C22 0.0407(13) 0.0366(12) 0.0421(13) 0.0019(10) -0.0115(10) -0.0121(10)
C23 0.0440(13) 0.0315(11) 0.0335(11) -0.0066(10) -0.0056(10) -0.0077(9)
C24 0.0556(15) 0.0439(13) 0.0465(14) 0.0009(11) -0.0088(12) -0.0212(11)
C25 0.0711(18) 0.0500(14) 0.0427(14) -0.0105(13) -0.0072(13) -0.0224(12)
C26 0.0613(17) 0.0558(15) 0.0473(14) -0.0158(13) -0.0147(13) -0.0198(12)
C27 0.0388(13) 0.0387(12) 0.0378(12) -0.0084(10) -0.0053(10) -0.0111(10)
C28 0.0387(13) 0.0548(15) 0.0492(14) 0.0040(11) -0.0104(11) -0.0229(12)
C29 0.0465(14) 0.0512(14) 0.0423(13) 0.0004(11) -0.0043(11) -0.0248(11)

loop_
_atom_type_symbol
_atom_type_description
_atom_type_scat_dispersion_real
_atom_type_scat_dispersion_imag
_atom_type_scat_source
C C 0.0033 0.0016 'International Tables Vol C Tables 4.2.6.8 and 6.1.1.4'
H H 0.0000 0.0000 'International Tables Vol C Tables 4.2.6.8 and 6.1.1.4'
N N 0.0061 0.0033 'International Tables Vol C Tables 4.2.6.8 and 6.1.1.4'

loop_
_geom_angle_atom_site_label_1
_geom_angle_atom_site_label_2
_geom_angle_atom_site_label_3
_geom_angle
C12 N1 C1 107.81(17)
C12 N1 C21 124.67(18)
C1 N1 C21 127.31(18)
C2 C1 C6 120.8(2)
C2 C1 N1 130.0(2)
C6 C1 N1 109.11(18)
C26 N2 C27 116.8(2)
C3 C2 C1 117.8(2)
C3 C2 H2B 121.1
C1 C2 H2B 121.1
C2 C3 C4 123.3(2)
C2 C3 H3A 118.3
C4 C3 H3A 118.3
C5 C4 C3 117.8(2)
C5 C4 C13 122.3(2)
C3 C4 C13 119.84(19)
C4 C5 C6 120.2(2)
C4 C5 H5A 119.9
C6 C5 H5A 119.9
C5 C6 C1 120.00(19)
C5 C6 C7 133.03(19)
C1 C6 C7 106.96(18)
C8 C7 C12 119.73(19)
C8 C7 C6 133.6(2)
C12 C7 C6 106.66(18)
C9 C8 C7 120.6(2)
C9 C8 H8A 119.7
C7 C8 H8A 119.7
C8 C9 C10 117.7(2)
C8 C9 C17 123.27(19)
C10 C9 C17 119.00(19)
C11 C10 C9 123.4(2)
C11 C10 H10A 118.3
C9 C10 H10A 118.3
C10 C11 C12 117.7(2)
C10 C11 H11A 121.2
C12 C11 H11A 121.2
C11 C12 N1 129.6(2)
C11 C12 C7 120.9(2)
N1 C12 C7 109.45(18)
C16 C13 C15 107.9(2)
C16 C13 C4 112.41(19)
C15 C13 C4 110.1(2)
C16 C13 C14 109.3(2)
C15 C13 C14 109.1(2)
C4 C13 C14 107.97(19)
C13 C14 H14A 109.5
C13 C14 H14B 109.5
H14A C14 H14B 109.5
C13 C14 H14C 109.5
H14A C14 H14C 109.5
H14B C14 H14C 109.5
C13 C15 H15A 109.5
C13 C15 H15B 109.5
H15A C15 H15B 109.5
C13 C15 H15C 109.5
H15A C15 H15C 109.5
H15B C15 H15C 109.5
C13 C16 H16A 109.5
C13 C16 H16B 109.5
H16A C16 H16B 109.5
C13 C16 H16C 109.5
H16A C16 H16C 109.5
H16B C16 H16C 109.5
C18 C17 C20 108.3(2)
C18 C17 C19 108.5(2)
C20 C17 C19 109.4(2)
C18 C17 C9 111.84(18)
C20 C17 C9 109.40(19)
C19 C17 C9 109.40(19)
C17 C18 H18A 109.5
C17 C18 H18B 109.5
H18A C18 H18B 109.5
C17 C18 H18C 109.5
H18A C18 H18C 109.5
H18B C18 H18C 109.5
C17 C19 H19A 109.5
C17 C19 H19B 109.5
H19A C19 H19B 109.5
C17 C19 H19C 109.5
H19A C19 H19C 109.5
H19B C19 H19C 109.5
C17 C20 H20A 109.5
C17 C20 H20B 109.5
H20A C20 H20B 109.5
C17 C20 H20C 109.5
H20A C20 H20C 109.5
H20B C20 H20C 109.5
C22 C21 C29 119.9(2)
C22 C21 N1 119.58(19)
C29 C21 N1 120.43(19)
C21 C22 C23 120.9(2)
C21 C22 H22A 119.6
C23 C22 H22A 119.6
C22 C23 C24 123.6(2)
C22 C23 C27 119.3(2)
C24 C23 C27 117.1(2)
C25 C24 C23 119.7(2)
C25 C24 H24A 120.1
C23 C24 H24A 120.1
C24 C25 C26 118.6(2)
C24 C25 H25A 120.7
C26 C25 H25A 120.7
N2 C26 C25 124.9(2)
N2 C26 H26A 117.5
C25 C26 H26A 117.5
N2 C27 C28 118.7(2)
N2 C27 C23 122.9(2)
C28 C27 C23 118.4(2)
C29 C28 C27 121.1(2)
C29 C28 H28A 119.4
C27 C28 H28A 119.4
C28 C29 C21 120.2(2)
C28 C29 H29A 119.9
C21 C29 H29A 119.9

loop_
_geom_bond_atom_site_label_1
_geom_bond_atom_site_label_2
_geom_bond_distance
N1 C12 1.392(3)
N1 C1 1.400(3)
N1 C21 1.420(3)
C1 C2 1.388(3)
C1 C6 1.399(3)
N2 C26 1.310(3)
N2 C27 1.364(3)
C2 C3 1.370(3)
C2 H2B 0.9300
C3 C4 1.411(3)
C3 H3A 0.9300
C4 C5 1.383(3)
C4 C13 1.534(3)
C5 C6 1.397(3)
C5 H5A 0.9300
C6 C7 1.446(3)
C7 C8 1.397(3)
C7 C12 1.401(3)
C8 C9 1.381(3)
C8 H8A 0.9300
C9 C10 1.404(3)
C9 C17 1.537(3)
C10 C11 1.377(3)
C10 H10A 0.9300
C11 C12 1.387(3)
C11 H11A 0.9300
C13 C16 1.524(3)
C13 C15 1.533(3)
C13 C14 1.543(4)
C14 H14A 0.9600
C14 H14B 0.9600
C14 H14C 0.9600
C15 H15A 0.9600
C15 H15B 0.9600
C15 H15C 0.9600
C16 H16A 0.9600
C16 H16B 0.9600
C16 H16C 0.9600
C17 C18 1.523(3)
C17 C20 1.530(3)
C17 C19 1.535(3)
C18 H18A 0.9600
C18 H18B 0.9600
C18 H18C 0.9600
C19 H19A 0.9600
C19 H19B 0.9600
C19 H19C 0.9600
C20 H20A 0.9600
C20 H20B 0.9600
C20 H20C 0.9600
C21 C22 1.363(3)
C21 C29 1.410(3)
C22 C23 1.408(3)
C22 H22A 0.9300
C23 C24 1.412(3)
C23 C27 1.413(3)
C24 C25 1.352(3)
C24 H24A 0.9300
C25 C26 1.401(4)
C25 H25A 0.9300
C26 H26A 0.9300
C27 C28 1.412(3)
C28 C29 1.361(3)
C28 H28A 0.9300
C29 H29A 0.9300

loop_
_geom_hbond_atom_site_label_D
_geom_hbond_atom_site_label_H
_geom_hbond_atom_site_label_A
_geom_hbond_site_symmetry_A
_geom_hbond_distance_DH
_geom_hbond_distance_HA
_geom_hbond_distance_DA
_geom_hbond_angle_DHA
C3 H3A N2 2_756 0.93 2.70 3.625(3) 172.1
C15 H15B N2 2_756 0.96 2.87 3.807(4) 162
C29 H29A Cg1 1_655 0.93 2.81 3.525(3) 134

loop_
_geom_torsion_atom_site_label_1
_geom_torsion_atom_site_label_2
_geom_torsion_atom_site_label_3
_geom_torsion_atom_site_label_4
_geom_torsion
C12 N1 C1 C2 -177.2(2)
C21 N1 C1 C2 -2.3(4)
C12 N1 C1 C6 0.1(3)
C21 N1 C1 C6 175.0(2)
C6 C1 C2 C3 1.7(3)
N1 C1 C2 C3 178.7(2)
C1 C2 C3 C4 -0.7(4)
C2 C3 C4 C5 -0.5(4)
C2 C3 C4 C13 177.0(2)
C3 C4 C5 C6 0.8(3)
C13 C4 C5 C6 -176.7(2)
C4 C5 C6 C1 0.2(3)
C4 C5 C6 C7 -178.1(2)
C2 C1 C6 C5 -1.5(3)
N1 C1 C6 C5 -179.06(19)
C2 C1 C6 C7 177.2(2)
N1 C1 C6 C7 -0.4(2)
C5 C6 C7 C8 -2.2(4)
C1 C6 C7 C8 179.4(2)
C5 C6 C7 C12 178.9(2)
C1 C6 C7 C12 0.5(2)
C12 C7 C8 C9 1.2(3)
C6 C7 C8 C9 -177.6(2)
C7 C8 C9 C10 0.1(3)
C7 C8 C9 C17 -179.8(2)
C8 C9 C10 C11 -0.6(4)
C17 C9 C10 C11 179.2(2)
C9 C10 C11 C12 -0.2(4)
C10 C11 C12 N1 178.4(2)
C10 C11 C12 C7 1.5(4)
C1 N1 C12 C11 -177.0(2)
C21 N1 C12 C11 8.0(4)
C1 N1 C12 C7 0.2(3)
C21 N1 C12 C7 -174.9(2)
C8 C7 C12 C11 -2.1(3)
C6 C7 C12 C11 177.0(2)
C8 C7 C12 N1 -179.5(2)
C6 C7 C12 N1 -0.4(3)
C5 C4 C13 C16 -11.1(3)
C3 C4 C13 C16 171.5(2)
C5 C4 C13 C15 -131.5(2)
C3 C4 C13 C15 51.1(3)
C5 C4 C13 C14 109.5(3)
C3 C4 C13 C14 -67.9(3)
C8 C9 C17 C18 -4.2(3)
C10 C9 C17 C18 175.9(2)
C8 C9 C17 C20 -124.2(2)
C10 C9 C17 C20 55.9(3)
C8 C9 C17 C19 116.0(2)
C10 C9 C17 C19 -63.9(3)
C12 N1 C21 C22 48.2(3)
C1 N1 C21 C22 -125.9(2)
C12 N1 C21 C29 -129.4(2)
C1 N1 C21 C29 56.5(3)
C29 C21 C22 C23 3.1(3)
N1 C21 C22 C23 -174.45(19)
C21 C22 C23 C24 177.9(2)
C21 C22 C23 C27 -1.9(3)
C22 C23 C24 C25 -179.0(2)
C27 C23 C24 C25 0.8(3)
C23 C24 C25 C26 -0.6(4)
C27 N2 C26 C25 0.8(4)
C24 C25 C26 N2 -0.2(4)
C26 N2 C27 C28 -179.9(2)
C26 N2 C27 C23 -0.6(3)
C22 C23 C27 N2 179.6(2)
C24 C23 C27 N2 -0.2(3)
C22 C23 C27 C28 -1.0(3)
C24 C23 C27 C28 179.1(2)
N2 C27 C28 C29 -177.9(2)
C23 C27 C28 C29 2.8(3)
C27 C28 C29 C21 -1.6(4)
C22 C21 C29 C28 -1.4(4)
N1 C21 C29 C28 176.1(2)

loop_
_cod_related_entry_id
_cod_related_entry_database
_cod_related_entry_code
1 ChemSpider 30658197
